data_7014403
loop_
_publ_author_name
'Hector, Andrew L.'
'Levason, William'
'Reid, Gillian'
'Webster, Michael'
'Zhang, Wenjian'

_publ_section_title
;
 Supramolecular assemblies of germanium(II) halides with O-, S- and
 Se-donor macrocycles - the effects of donor atom type upon structure.
;
_journal_issue 3
_journal_name_full 'Dalton transactions (Cambridge, England : 2003)'
_journal_page_first 694
_journal_page_last 700
_journal_paper_doi 10.1039/c0dt00749h
_journal_volume 40
_journal_year 2011
_chemical_absolute_configuration ad
_chemical_formula_moiety 'C6 H12 Cl2 Ge Se2'
_chemical_formula_sum 'C6 H12 Cl2 Ge Se2'
_chemical_formula_weight 385.57
_chemical_name_common (1,5-diselenacyclo-octane-Se,Se')dichlorogermanium(ii)
_chemical_name_systematic
;
(1,5-diselenacyclo-octane-Se,Se')dichlorogermanium(II)
;
_space_group_IT_number 36
_space_group_name_Hall 'C 2c -2'
_symmetry_cell_setting orthorhombic
_symmetry_space_group_name_Hall 'C 2c -2'
_symmetry_space_group_name_H-M 'C m c 21'
_atom_sites_solution_hydrogens geom
_atom_sites_solution_primary direct
_atom_sites_solution_secondary difmap
_audit_creation_date 2010-03-23
_audit_creation_method 'SHELXL-97 + hand edit'
_cell_angle_alpha 90.00
_cell_angle_beta 90.00
_cell_angle_gamma 90.00
_cell_formula_units_Z 4
_cell_length_a 9.049(2)
_cell_length_b 11.602(3)
_cell_length_c 10.610(2)
_cell_measurement_reflns_used 745
_cell_measurement_temperature 120(2)
_cell_measurement_theta_max 27.48
_cell_measurement_theta_min 2.91
_cell_volume 1113.9(4)
_computing_cell_refinement 'DENZO (Otwinowski & Minor, 1997)'
_computing_data_collection 'COLLECT (Hooft, R.W.W., 1998)'
_computing_data_reduction 'DENZO (Otwinowski & Minor, 1997)'
_computing_structure_refinement 'SHELXL-97 (Sheldrick, 1997)'
_computing_structure_solution 'SHELXS-97 (Sheldrick, 1997)'
_diffrn_ambient_temperature 120(2)
_diffrn_measured_fraction_theta_full 0.997
_diffrn_measured_fraction_theta_max 0.997
_diffrn_measurement_device_type 'Bruker-Nonius 95mm CCD camera on \k-goniostat'
_diffrn_measurement_method '\f & \w scans'
_diffrn_radiation_monochromator graphite
_diffrn_radiation_source 'Bruker-Nonius FR591 rotating anode'
_diffrn_radiation_type MoK\a
_diffrn_radiation_wavelength 0.71073
_diffrn_reflns_av_R_equivalents 0.0444
_diffrn_reflns_av_sigmaI/netI 0.0519
_diffrn_reflns_limit_h_max 11
_diffrn_reflns_limit_h_min -10
_diffrn_reflns_limit_k_max 15
_diffrn_reflns_limit_k_min -15
_diffrn_reflns_limit_l_max 12
_diffrn_reflns_limit_l_min -13
_diffrn_reflns_number 5289
_diffrn_reflns_theta_full 27.50
_diffrn_reflns_theta_max 27.50
_diffrn_reflns_theta_min 3.44
_diffrn_standards_number 0
_exptl_absorpt_coefficient_mu 9.707
_exptl_absorpt_correction_T_max 0.7456
_exptl_absorpt_correction_T_min 0.5910
_exptl_absorpt_correction_type multi-scan
_exptl_absorpt_process_details 'G.M. Sheldrick, (2007). SADABS. Version 2007/2. Bruker AXS Inc.'
_exptl_crystal_colour colourless
_exptl_crystal_density_diffrn 2.299
_exptl_crystal_density_method 'not measured'
_exptl_crystal_description block
_exptl_crystal_F_000 728
_exptl_crystal_size_max 0.14
_exptl_crystal_size_mid 0.12
_exptl_crystal_size_min 0.10
_refine_diff_density_max 0.685
_refine_diff_density_min -0.617
_refine_diff_density_rms 0.119
_refine_ls_abs_structure_details 'Flack H D (1983), Acta Cryst. A39, 876-881'
_refine_ls_abs_structure_Flack 0.04(2)
_refine_ls_extinction_coef 0.0025(3)
_refine_ls_extinction_expression Fc^*^=kFc[1+0.001xFc^2^\l^3^/sin(2\q)]^-1/4^
_refine_ls_extinction_method SHELXL
_refine_ls_goodness_of_fit_ref 1.047
_refine_ls_hydrogen_treatment constr
_refine_ls_matrix_type full
_refine_ls_number_parameters 59
_refine_ls_number_reflns 1243
_refine_ls_number_restraints 1
_refine_ls_restrained_S_all 1.046
_refine_ls_R_factor_all 0.0354
_refine_ls_R_factor_gt 0.0302
_refine_ls_shift/su_max 0.000
_refine_ls_shift/su_mean 0.000
_refine_ls_structure_factor_coef Fsqd
_refine_ls_weighting_details 'w=1/[\s^2^(Fo^2^)+(0.0210P)^2^+1.4519P] where P=(Fo^2^+2Fc^2^)/3'
_refine_ls_weighting_scheme calc
_refine_ls_wR_factor_gt 0.0671
_refine_ls_wR_factor_ref 0.0704
_reflns_number_gt 1140
_reflns_number_total 1243
_reflns_threshold_expression I>2sigma(I)
_cod_data_source_file C0DT00749H.TXT
_cod_data_source_block 10wz304b
_cod_original_cell_volume 1114.0(4)
_cod_database_code 7014403

loop_
_symmetry_equiv_pos_as_xyz
'x, y, z'
'-x, -y, z+1/2'
'x, -y, z+1/2'
'-x, y, z'
'x+1/2, y+1/2, z'
'-x+1/2, -y+1/2, z+1/2'
'x+1/2, -y+1/2, z+1/2'
'-x+1/2, y+1/2, z'

loop_
_atom_site_label
_atom_site_type_symbol
_atom_site_fract_x
_atom_site_fract_y
_atom_site_fract_z
_atom_site_U_iso_or_equiv
_atom_site_adp_type
_atom_site_occupancy
_atom_site_symmetry_multiplicity
_atom_site_calc_flag
_atom_site_refinement_flags
_atom_site_disorder_assembly
_atom_site_disorder_group
Ge1 Ge 0.0000 0.07748(6) 0.43307(5) 0.0298(3) Uani 1 2 d S . .
Cl1 Cl 0.0000 0.27003(14) 0.39027(17) 0.0354(4) Uani 1 2 d S . .
Cl2 Cl 0.0000 0.09112(15) 0.64948(17) 0.0331(5) Uani 1 2 d S . .
Se1 Se 0.31327(6) 0.07354(4) 0.45700(5) 0.02869(19) Uani 1 1 d . . .
C1 C 0.3560(6) 0.1162(5) 0.2829(5) 0.0348(14) Uani 1 1 d . . .
H1A H 0.2744 0.0876 0.2292 0.042 Uiso 1 1 calc R . .
H1B H 0.3560 0.2014 0.2770 0.042 Uiso 1 1 calc R . .
C2 C 0.5000 0.0723(6) 0.2293(7) 0.0354(18) Uani 1 2 d S . .
H2A H 0.5000 -0.0127 0.2380 0.042 Uiso 1 2 calc SR . .
H2B H 0.5000 0.0895 0.1379 0.042 Uiso 1 2 calc SR . .
C3 C 0.3553(6) 0.2167(5) 0.5463(6) 0.0445(15) Uani 1 1 d . . .
H3A H 0.2744 0.2717 0.5281 0.053 Uiso 1 1 calc R . .
H3B H 0.3527 0.2005 0.6378 0.053 Uiso 1 1 calc R . .
C4 C 0.5000 0.2755(6) 0.5168(7) 0.045(2) Uani 1 2 d S . .
H4A H 0.5000 0.2932 0.4256 0.054 Uiso 1 2 calc SR . .
H4B H 0.5000 0.3503 0.5618 0.054 Uiso 1 2 calc SR . .

loop_
_atom_site_aniso_label
_atom_site_aniso_U_11
_atom_site_aniso_U_22
_atom_site_aniso_U_33
_atom_site_aniso_U_23
_atom_site_aniso_U_13
_atom_site_aniso_U_12
Ge1 0.0455(4) 0.0245(4) 0.0193(6) -0.0016(3) 0.000 0.000
Cl1 0.0435(10) 0.0308(9) 0.0319(10) 0.0104(7) 0.000 0.000
Cl2 0.0485(12) 0.0350(9) 0.0158(9) 0.0008(7) 0.000 0.000
Se1 0.0376(3) 0.0287(3) 0.0198(3) 0.0013(2) 0.0013(3) 0.00764(19)
C1 0.044(3) 0.035(4) 0.025(3) 0.000(2) -0.004(2) 0.006(2)
C2 0.037(4) 0.046(5) 0.023(4) 0.001(3) 0.000 0.000
C3 0.050(3) 0.049(4) 0.035(3) -0.019(3) -0.007(3) 0.016(3)
C4 0.075(6) 0.022(4) 0.040(5) -0.015(3) 0.000 0.000

loop_
_atom_type_symbol
_atom_type_description
_atom_type_scat_dispersion_real
_atom_type_scat_dispersion_imag
_atom_type_scat_source
C C 0.0033 0.0016 'International Tables Vol C Tables 4.2.6.8 and 6.1.1.4'
H H 0.0000 0.0000 'International Tables Vol C Tables 4.2.6.8 and 6.1.1.4'
Cl Cl 0.1484 0.1585 'International Tables Vol C Tables 4.2.6.8 and 6.1.1.4'
Ge Ge 0.1547 1.8001 'International Tables Vol C Tables 4.2.6.8 and 6.1.1.4'
Se Se -0.0929 2.2259 'International Tables Vol C Tables 4.2.6.8 and 6.1.1.4'

loop_
_geom_angle_atom_site_label_1
_geom_angle_atom_site_label_2
_geom_angle_atom_site_label_3
_geom_angle
_geom_angle_site_symmetry_1
_geom_angle_site_symmetry_3
_geom_angle_publ_flag
Cl1 Ge1 Cl2 97.55(7) . . ?
Cl1 Ge1 Se1 91.920(17) . 4 ?
Cl2 Ge1 Se1 84.958(16) . 4 ?
Cl1 Ge1 Se1 91.920(17) . . ?
Cl2 Ge1 Se1 84.958(16) . . ?
Se1 Ge1 Se1 169.60(3) 4 . ?
Cl1 Ge1 Cl2 111.54(6) . 3_554 ?
Cl2 Ge1 Cl2 150.92(4) . 3_554 ?
Se1 Ge1 Cl2 93.786(16) 4 3_554 ?
Se1 Ge1 Cl2 93.786(16) . 3_554 ?
C3 Se1 C1 101.8(3) . . ?
C3 Se1 Ge1 102.94(17) . . ?
C1 Se1 Ge1 96.24(16) . . ?
C2 C1 Se1 116.2(4) . . ?
C2 C1 H1A 108.2 . . ?
Se1 C1 H1A 108.2 . . ?
C2 C1 H1B 108.2 . . ?
Se1 C1 H1B 108.2 . . ?
H1A C1 H1B 107.4 . . ?
C1 C2 C1 119.3(7) 4_655 . ?
C1 C2 H2A 107.5 4_655 . ?
C1 C2 H2A 107.5 . . ?
C1 C2 H2B 107.5 4_655 . ?
C1 C2 H2B 107.5 . . ?
H2A C2 H2B 107.0 . . ?
C4 C3 Se1 117.0(4) . . ?
C4 C3 H3A 108.0 . . ?
Se1 C3 H3A 108.0 . . ?
C4 C3 H3B 108.0 . . ?
Se1 C3 H3B 108.0 . . ?
H3A C3 H3B 107.3 . . ?
C3 C4 C3 120.4(6) 4_655 . ?
C3 C4 H4A 107.2 4_655 . ?
C3 C4 H4A 107.2 . . ?
C3 C4 H4B 107.2 4_655 . ?
C3 C4 H4B 107.2 . . ?
H4A C4 H4B 106.9 . . ?

loop_
_geom_bond_atom_site_label_1
_geom_bond_atom_site_label_2
_geom_bond_distance
_geom_bond_site_symmetry_2
_geom_bond_publ_flag
Ge1 Cl1 2.2796(18) . ?
Ge1 Cl2 2.302(2) . ?
Ge1 Se1 2.8467(8) 4 ?
Ge1 Se1 2.8467(8) . ?
Se1 C3 1.950(6) . ?
Se1 C1 1.951(5) . ?
C1 C2 1.511(6) . ?
C1 H1A 0.9900 . ?
C1 H1B 0.9900 . ?
C2 C1 1.511(6) 4_655 ?
C2 H2A 0.9900 . ?
C2 H2B 0.9900 . ?
C3 C4 1.509(7) . ?
C3 H3A 0.9900 . ?
C3 H3B 0.9900 . ?
C4 C3 1.509(7) 4_655 ?
C4 H4A 0.9900 . ?
C4 H4B 0.9900 . ?
